data_2228686
loop_
_publ_author_name
'He, Guo-Fang'
'Shi, Zhi-Qiang'

_publ_section_title
;
 2-(1<i>H</i>-1,2,3-Benzotriazol-1-yl)-<i>N</i>'-(2-chlorobenzylidene)acetohydrazide
;
_journal_coeditor_code CV5009
_journal_issue 1
_journal_name_full 'Acta Crystallographica Section E'
_journal_page_first o48
_journal_paper_doi 10.1107/S1600536810050440
_journal_volume 67
_journal_year 2011
_chemical_formula_iupac 'C15 H12 Cl N5 O'
_chemical_formula_moiety 'C15 H12 Cl N5 O'
_chemical_formula_sum 'C15 H12 Cl N5 O'
_chemical_formula_weight 313.75
_chemical_name_systematic
;
2-(1<i>H</i>-1,2,3-Benzotriazol-1-yl)-<i>N</i>'-(2-
chlorobenzylidene)acetohydrazide
;
_space_group_IT_number 4
_symmetry_cell_setting monoclinic
_symmetry_space_group_name_Hall 'P 2yb'
_symmetry_space_group_name_H-M 'P 1 21 1'
_atom_sites_solution_hydrogens geom
_atom_sites_solution_primary direct
_atom_sites_solution_secondary difmap
_cell_angle_alpha 90.00
_cell_angle_beta 94.224(7)
_cell_angle_gamma 90.00
_cell_formula_units_Z 2
_cell_length_a 4.6777(16)
_cell_length_b 11.726(4)
_cell_length_c 13.328(5)
_cell_measurement_reflns_used 676
_cell_measurement_temperature 295(2)
_cell_measurement_theta_max 18.91
_cell_measurement_theta_min 2.32
_cell_volume 729.1(4)
_computing_cell_refinement 'SAINT (Bruker, 2005)'
_computing_data_collection 'APEX2 (Bruker, 2005)'
_computing_data_reduction 'SAINT (Bruker, 2005)'
_computing_molecular_graphics 'SHELXTL (Sheldrick, 2008)'
_computing_publication_material 'SHELXTL (Sheldrick, 2008)'
_computing_structure_refinement 'SHELXTL (Sheldrick, 2008)'
_computing_structure_solution 'SHELXTL (Sheldrick, 2008)'
_diffrn_ambient_temperature 295(2)
_diffrn_measured_fraction_theta_full 0.996
_diffrn_measured_fraction_theta_max 0.996
_diffrn_measurement_device_type 'Bruker APEXII CCD area-detector'
_diffrn_measurement_method 'phi and omega scans'
_diffrn_radiation_monochromator graphite
_diffrn_radiation_source 'fine-focus sealed tube'
_diffrn_radiation_type MoK\a
_diffrn_radiation_wavelength 0.71073
_diffrn_reflns_av_R_equivalents 0.0388
_diffrn_reflns_av_sigmaI/netI 0.0627
_diffrn_reflns_limit_h_max 5
_diffrn_reflns_limit_h_min -5
_diffrn_reflns_limit_k_max 13
_diffrn_reflns_limit_k_min -9
_diffrn_reflns_limit_l_max 14
_diffrn_reflns_limit_l_min -15
_diffrn_reflns_number 3851
_diffrn_reflns_theta_full 25.04
_diffrn_reflns_theta_max 25.04
_diffrn_reflns_theta_min 1.53
_exptl_absorpt_coefficient_mu 0.271
_exptl_absorpt_correction_T_max 0.9786
_exptl_absorpt_correction_T_min 0.9682
_exptl_absorpt_correction_type multi-scan
_exptl_absorpt_process_details '(SADABS; Bruker, 2005)'
_exptl_crystal_colour colourless
_exptl_crystal_density_diffrn 1.429
_exptl_crystal_density_method 'not measured'
_exptl_crystal_description block
_exptl_crystal_F_000 324
_exptl_crystal_size_max 0.12
_exptl_crystal_size_mid 0.10
_exptl_crystal_size_min 0.08
_refine_diff_density_max 0.159
_refine_diff_density_min -0.173
_refine_ls_abs_structure_details 'Flack (1983), 544 Flack pairs'
_refine_ls_abs_structure_Flack 0.55(11)
_refine_ls_extinction_method none
_refine_ls_goodness_of_fit_ref 1.011
_refine_ls_hydrogen_treatment constr
_refine_ls_matrix_type full
_refine_ls_number_parameters 199
_refine_ls_number_reflns 1902
_refine_ls_number_restraints 0
_refine_ls_restrained_S_all 1.011
_refine_ls_R_factor_all 0.0747
_refine_ls_R_factor_gt 0.0433
_refine_ls_shift/su_max 0.000
_refine_ls_shift/su_mean 0.000
_refine_ls_structure_factor_coef Fsqd
_refine_ls_weighting_details 'calc w=1/[\s^2^(Fo^2^)+(0.0267P)^2^+0.1806P] where P=(Fo^2^+2Fc^2^)/3'
_refine_ls_weighting_scheme calc
_refine_ls_wR_factor_gt 0.0757
_refine_ls_wR_factor_ref 0.0894
_reflns_number_gt 1370
_reflns_number_total 1902
_reflns_threshold_expression I>2sigma(I)
_cod_data_source_file cv5009.cif
_cod_data_source_block I
_cod_original_cell_volume 729.0(4)
_cod_original_sg_symbol_H-M 'P 21'
_cod_database_code 2228686
_cod_database_fobs_code 2228686

loop_
_symmetry_equiv_pos_as_xyz
'x, y, z'
'-x, y+1/2, -z'

loop_
_atom_site_type_symbol
_atom_site_label
_atom_site_fract_x
_atom_site_fract_y
_atom_site_fract_z
_atom_site_U_iso_or_equiv
_atom_site_adp_type
_atom_site_calc_flag
_atom_site_refinement_flags
_atom_site_occupancy
_atom_site_disorder_assembly
_atom_site_disorder_group
Cl Cl1 1.5224(3) 0.95422(11) 0.46424(9) 0.0660(4) Uani d . 1 . .
O O1 0.7318(6) 0.5815(3) 0.17718(18) 0.0473(8) Uani d . 1 . .
N N1 0.9309(7) 0.4707(3) 0.0172(2) 0.0377(8) Uani d . 1 . .
N N2 0.9247(9) 0.3561(3) 0.0325(3) 0.0523(10) Uani d . 1 . .
N N3 0.7297(9) 0.3113(3) -0.0307(3) 0.0561(11) Uani d . 1 . .
N N4 1.1772(7) 0.6360(3) 0.2368(2) 0.0413(9) Uani d . 1 . .
H H4 1.3555 0.6412 0.2257 0.050 Uiso calc R 1 . .
N N5 1.0786(8) 0.6779(3) 0.3252(2) 0.0391(9) Uani d . 1 . .
C C1 0.7313(9) 0.5002(4) -0.0583(3) 0.0361(10) Uani d . 1 . .
C C2 0.6509(10) 0.6045(4) -0.1011(3) 0.0466(11) Uani d . 1 . .
H H2 0.7386 0.6726 -0.0805 0.056 Uiso calc R 1 . .
C C3 0.4329(11) 0.6000(5) -0.1759(3) 0.0619(14) Uani d . 1 . .
H H3 0.3692 0.6677 -0.2063 0.074 Uiso calc R 1 . .
C C4 0.3028(11) 0.4976(6) -0.2083(3) 0.0632(15) Uani d . 1 . .
H H4A 0.1586 0.4996 -0.2602 0.076 Uiso calc R 1 . .
C C5 0.3809(10) 0.3947(5) -0.1661(3) 0.0585(14) Uani d . 1 . .
H H5 0.2931 0.3269 -0.1874 0.070 Uiso calc R 1 . .
C C6 0.6035(10) 0.3978(4) -0.0881(3) 0.0437(11) Uani d . 1 . .
C C7 1.1297(9) 0.5398(4) 0.0782(3) 0.0427(11) Uani d . 1 . .
H H7A 1.1955 0.6024 0.0383 0.051 Uiso calc R 1 . .
H H7B 1.2950 0.4943 0.1011 0.051 Uiso calc R 1 . .
C C8 0.9886(9) 0.5868(4) 0.1684(3) 0.0354(9) Uani d . 1 . .
C C9 1.2636(10) 0.7317(3) 0.3822(3) 0.0421(11) Uani d . 1 . .
H H9 1.4451 0.7469 0.3612 0.050 Uiso calc R 1 . .
C C10 1.1839(9) 0.7691(4) 0.4815(3) 0.0406(10) Uani d . 1 . .
C C11 1.2939(9) 0.8682(4) 0.5275(3) 0.0446(11) Uani d . 1 . .
C C12 1.2219(10) 0.8998(4) 0.6219(3) 0.0564(13) Uani d . 1 . .
H H12 1.2975 0.9660 0.6516 0.068 Uiso calc R 1 . .
C C13 1.0391(12) 0.8333(5) 0.6715(3) 0.0608(15) Uani d . 1 . .
H H13 0.9924 0.8544 0.7355 0.073 Uiso calc R 1 . .
C C14 0.9219(11) 0.7351(4) 0.6283(3) 0.0569(14) Uani d . 1 . .
H H14 0.7953 0.6908 0.6623 0.068 Uiso calc R 1 . .
C C15 0.9967(10) 0.7035(4) 0.5332(3) 0.0481(12) Uani d . 1 . .
H H15 0.9198 0.6374 0.5038 0.058 Uiso calc R 1 . .

loop_
_atom_site_aniso_label
_atom_site_aniso_U_11
_atom_site_aniso_U_22
_atom_site_aniso_U_33
_atom_site_aniso_U_12
_atom_site_aniso_U_13
_atom_site_aniso_U_23
Cl1 0.0682(8) 0.0536(7) 0.0772(8) -0.0105(7) 0.0128(7) -0.0064(7)
O1 0.0283(18) 0.071(2) 0.0436(17) -0.0008(16) 0.0071(13) -0.0112(15)
N1 0.042(2) 0.032(2) 0.0409(19) -0.0015(18) 0.0082(16) -0.0021(16)
N2 0.063(3) 0.038(2) 0.057(2) 0.001(2) 0.010(2) 0.001(2)
N3 0.071(3) 0.038(2) 0.059(2) -0.006(2) 0.005(2) -0.006(2)
N4 0.033(2) 0.055(2) 0.0374(19) 0.0000(18) 0.0100(16) -0.0138(17)
N5 0.038(2) 0.047(2) 0.033(2) 0.0031(18) 0.0092(17) -0.0054(17)
C1 0.035(3) 0.039(2) 0.036(2) 0.000(2) 0.0133(19) -0.0049(19)
C2 0.051(3) 0.041(3) 0.049(3) 0.003(2) 0.014(2) 0.002(2)
C3 0.058(4) 0.075(4) 0.053(3) 0.014(3) 0.005(3) 0.009(3)
C4 0.051(3) 0.096(5) 0.042(3) 0.007(3) 0.004(2) -0.006(3)
C5 0.051(3) 0.079(4) 0.046(3) -0.012(3) 0.006(2) -0.020(3)
C6 0.053(3) 0.040(3) 0.040(2) -0.002(2) 0.014(2) -0.009(2)
C7 0.043(3) 0.052(3) 0.035(2) -0.006(2) 0.012(2) -0.009(2)
C8 0.039(3) 0.037(2) 0.030(2) 0.001(2) 0.0049(19) 0.0016(18)
C9 0.041(3) 0.046(3) 0.040(2) -0.004(2) 0.006(2) -0.007(2)
C10 0.044(3) 0.046(3) 0.032(2) 0.008(2) 0.002(2) -0.0024(19)
C11 0.044(3) 0.046(3) 0.044(2) 0.004(2) 0.002(2) -0.003(2)
C12 0.067(3) 0.054(3) 0.048(3) 0.008(3) -0.001(2) -0.016(2)
C13 0.077(4) 0.071(4) 0.035(3) 0.023(3) 0.010(3) -0.007(3)
C14 0.068(4) 0.063(3) 0.042(3) 0.010(3) 0.017(2) 0.002(2)
C15 0.051(3) 0.049(3) 0.044(3) 0.003(2) 0.005(2) -0.004(2)

loop_
_atom_type_symbol
_atom_type_description
_atom_type_scat_dispersion_real
_atom_type_scat_dispersion_imag
_atom_type_scat_source
C C 0.0033 0.0016 'International Tables Vol C Tables 4.2.6.8 and 6.1.1.4'
H H 0.0000 0.0000 'International Tables Vol C Tables 4.2.6.8 and 6.1.1.4'
N N 0.0061 0.0033 'International Tables Vol C Tables 4.2.6.8 and 6.1.1.4'
O O 0.0106 0.0060 'International Tables Vol C Tables 4.2.6.8 and 6.1.1.4'
Cl Cl 0.1484 0.1585 'International Tables Vol C Tables 4.2.6.8 and 6.1.1.4'

loop_
_geom_angle_atom_site_label_1
_geom_angle_atom_site_label_2
_geom_angle_atom_site_label_3
_geom_angle_site_symmetry_1
_geom_angle_site_symmetry_3
_geom_angle
_geom_angle_publ_flag
N2 N1 C1 . . 109.9(4) ?
N2 N1 C7 . . 119.5(4) ?
C1 N1 C7 . . 130.6(3) ?
N3 N2 N1 . . 108.8(4) ?
N2 N3 C6 . . 108.2(3) ?
C8 N4 N5 . . 118.9(3) ?
C8 N4 H4 . . 120.5 ?
N5 N4 H4 . . 120.5 ?
C9 N5 N4 . . 115.3(3) ?
N1 C1 C6 . . 104.4(3) ?
N1 C1 C2 . . 132.5(4) ?
C6 C1 C2 . . 123.1(4) ?
C3 C2 C1 . . 115.4(5) ?
C3 C2 H2 . . 122.3 ?
C1 C2 H2 . . 122.3 ?
C2 C3 C4 . . 122.6(5) ?
C2 C3 H3 . . 118.7 ?
C4 C3 H3 . . 118.7 ?
C5 C4 C3 . . 122.2(5) ?
C5 C4 H4A . . 118.9 ?
C3 C4 H4A . . 118.9 ?
C4 C5 C6 . . 116.0(5) ?
C4 C5 H5 . . 122.0 ?
C6 C5 H5 . . 122.0 ?
N3 C6 C1 . . 108.7(4) ?
N3 C6 C5 . . 130.6(4) ?
C1 C6 C5 . . 120.7(4) ?
N1 C7 C8 . . 110.6(3) ?
N1 C7 H7A . . 109.5 ?
C8 C7 H7A . . 109.5 ?
N1 C7 H7B . . 109.5 ?
C8 C7 H7B . . 109.5 ?
H7A C7 H7B . . 108.1 ?
O1 C8 N4 . . 123.9(4) ?
O1 C8 C7 . . 123.2(4) ?
N4 C8 C7 . . 112.9(4) ?
N5 C9 C10 . . 118.5(4) ?
N5 C9 H9 . . 120.7 ?
C10 C9 H9 . . 120.7 ?
C15 C10 C11 . . 118.0(3) ?
C15 C10 C9 . . 119.6(4) ?
C11 C10 C9 . . 122.4(4) ?
C12 C11 C10 . . 121.3(4) ?
C12 C11 Cl1 . . 119.3(4) ?
C10 C11 Cl1 . . 119.5(3) ?
C13 C12 C11 . . 119.6(4) ?
C13 C12 H12 . . 120.2 ?
C11 C12 H12 . . 120.2 ?
C12 C13 C14 . . 121.2(4) ?
C12 C13 H13 . . 119.4 ?
C14 C13 H13 . . 119.4 ?
C13 C14 C15 . . 118.8(5) ?
C13 C14 H14 . . 120.6 ?
C15 C14 H14 . . 120.6 ?
C10 C15 C14 . . 121.1(4) ?
C10 C15 H15 . . 119.4 ?
C14 C15 H15 . . 119.4 ?

loop_
_geom_bond_atom_site_label_1
_geom_bond_atom_site_label_2
_geom_bond_site_symmetry_2
_geom_bond_distance
_geom_bond_publ_flag
Cl1 C11 . 1.733(4) ?
O1 C8 . 1.217(4) ?
N1 N2 . 1.359(5) ?
N1 C1 . 1.366(5) ?
N1 C7 . 1.440(5) ?
N2 N3 . 1.306(5) ?
N3 C6 . 1.377(5) ?
N4 C8 . 1.350(5) ?
N4 N5 . 1.387(4) ?
N4 H4 . 0.8600 ?
N5 C9 . 1.275(5) ?
C1 C6 . 1.387(5) ?
C1 C2 . 1.389(6) ?
C2 C3 . 1.374(6) ?
C2 H2 . 0.9300 ?
C3 C4 . 1.399(7) ?
C3 H3 . 0.9300 ?
C4 C5 . 1.370(7) ?
C4 H4A . 0.9300 ?
C5 C6 . 1.416(6) ?
C5 H5 . 0.9300 ?
C7 C8 . 1.517(5) ?
C7 H7A . 0.9700 ?
C7 H7B . 0.9700 ?
C9 C10 . 1.468(5) ?
C9 H9 . 0.9300 ?
C10 C15 . 1.386(6) ?
C10 C11 . 1.394(5) ?
C11 C12 . 1.377(5) ?
C12 C13 . 1.364(6) ?
C12 H12 . 0.9300 ?
C13 C14 . 1.383(7) ?
C13 H13 . 0.9300 ?
C14 C15 . 1.390(6) ?
C14 H14 . 0.9300 ?
C15 H15 . 0.9300 ?

loop_
_geom_hbond_atom_site_label_D
_geom_hbond_atom_site_label_H
_geom_hbond_atom_site_label_A
_geom_hbond_site_symmetry_A
_geom_hbond_distance_DH
_geom_hbond_distance_HA
_geom_hbond_distance_DA
_geom_hbond_angle_DHA
N4 H4 O1 1_655 0.86 2.04 2.841(4) 154.0
C7 H7A N3 2_755 0.97 2.48 3.320(6) 145.3

loop_
_geom_torsion_atom_site_label_1
_geom_torsion_atom_site_label_2
_geom_torsion_atom_site_label_3
_geom_torsion_atom_site_label_4
_geom_torsion_site_symmetry_1
_geom_torsion_site_symmetry_2
_geom_torsion_site_symmetry_3
_geom_torsion_site_symmetry_4
_geom_torsion
_geom_torsion_publ_flag
C1 N1 N2 N3 . . . . 0.4(4) ?
C7 N1 N2 N3 . . . . 179.9(3) ?
N1 N2 N3 C6 . . . . -0.5(5) ?
C8 N4 N5 C9 . . . . -174.3(4) ?
N2 N1 C1 C6 . . . . -0.1(4) ?
C7 N1 C1 C6 . . . . -179.6(4) ?
N2 N1 C1 C2 . . . . 179.1(4) ?
C7 N1 C1 C2 . . . . -0.4(7) ?
N1 C1 C2 C3 . . . . -178.9(4) ?
C6 C1 C2 C3 . . . . 0.2(6) ?
C1 C2 C3 C4 . . . . -1.0(6) ?
C2 C3 C4 C5 . . . . 1.2(8) ?
C3 C4 C5 C6 . . . . -0.5(7) ?
N2 N3 C6 C1 . . . . 0.5(5) ?
N2 N3 C6 C5 . . . . -179.5(4) ?
N1 C1 C6 N3 . . . . -0.2(4) ?
C2 C1 C6 N3 . . . . -179.5(4) ?
N1 C1 C6 C5 . . . . 179.7(3) ?
C2 C1 C6 C5 . . . . 0.4(6) ?
C4 C5 C6 N3 . . . . 179.7(5) ?
C4 C5 C6 C1 . . . . -0.2(6) ?
N2 N1 C7 C8 . . . . -93.6(4) ?
C1 N1 C7 C8 . . . . 85.8(5) ?
N5 N4 C8 O1 . . . . 3.6(6) ?
N5 N4 C8 C7 . . . . -177.1(3) ?
N1 C7 C8 O1 . . . . -11.3(6) ?
N1 C7 C8 N4 . . . . 169.5(3) ?
N4 N5 C9 C10 . . . . -174.2(3) ?
N5 C9 C10 C15 . . . . 33.0(6) ?
N5 C9 C10 C11 . . . . -148.1(4) ?
C15 C10 C11 C12 . . . . 0.7(6) ?
C9 C10 C11 C12 . . . . -178.2(4) ?
C15 C10 C11 Cl1 . . . . -178.6(3) ?
C9 C10 C11 Cl1 . . . . 2.6(6) ?
C10 C11 C12 C13 . . . . -0.2(7) ?
Cl1 C11 C12 C13 . . . . 179.1(4) ?
C11 C12 C13 C14 . . . . -0.7(7) ?
C12 C13 C14 C15 . . . . 0.9(7) ?
C11 C10 C15 C14 . . . . -0.4(6) ?
C9 C10 C15 C14 . . . . 178.5(4) ?
C13 C14 C15 C10 . . . . -0.4(7) ?

loop_
_cod_related_entry_id
_cod_related_entry_database
_cod_related_entry_code
1 ChemSpider 7889853
